data_4305360
loop_
_publ_author_name
'Clinton L. Lund'
'J\"org A. Schachner'
'Ian J. Burgess'
'J. Wilson Quail'
'Gabriele Schatte'

_publ_contact_author_address
; Department of Chemistry
  University of Saskatchewan
  Saskatoon, Saskatchewan S7N 5C9
  Canada
;
_publ_contact_author_email jens.mueller@usask.ca
_publ_contact_author_fax '001 306 966 4730'
_publ_contact_author_name 'Dr Jens Mueller'
_publ_contact_author_phone '001 306 966 2466'
_publ_section_title
;
Synthesis and Characterization of Aluminum- and Gallium-Bridged
[1.1]Chromarenophanes and [1.1]Molybdarenophanes
;
_journal_name_full 'Inorganic Chemistry'
_journal_page_first 5992
_journal_page_last 6000
_journal_paper_doi 10.1021/ic800336f
_journal_volume 47
_journal_year 2008
_chemical_formula_moiety 'C50 H60 Cr2 Ga2 N2, 2(C6 H6)'
_chemical_formula_sum 'C62 H72 Cr2 Ga2 N2'
_chemical_formula_weight 1088.66
_chemical_name_systematic
; 
 ? 
;
_space_group_IT_number 14
_symmetry_cell_setting monoclinic
_symmetry_space_group_name_Hall '-P 2ybc'
_symmetry_space_group_name_H-M 'P 1 21/c 1'
_atom_sites_solution_hydrogens geom
_atom_sites_solution_primary direct
_atom_sites_solution_secondary difmap
_cell_angle_alpha 90.00
_cell_angle_beta 100.6187(12)
_cell_angle_gamma 90.00
_cell_formula_units_Z 2
_cell_length_a 10.8428(2)
_cell_length_b 19.4844(4)
_cell_length_c 12.4958(2)
_cell_measurement_reflns_used 6089
_cell_measurement_temperature 173(2)
_cell_measurement_theta_max 27.485
_cell_measurement_theta_min 0.998
_cell_volume 2594.72(8)
_computing_cell_refinement 'HKL Scalepack (Otwinowski & Minor 1997)'
_computing_data_collection 'Collect (Nonius BV, 1997-2000)'
_computing_data_reduction 'HKL Denzo and Scalepack (Otwinowski & Minor 1997)'
_computing_molecular_graphics 'Xtal3.7(Hall et al., 2000)'
_computing_publication_material 'SHELXL-97 (Sheldrick, 1997)'
_computing_structure_refinement 'SHELXL-97 (Sheldrick, 1997)'
_computing_structure_solution 'SIR97 (Altomare et al., 1997)'
_diffrn_ambient_temperature 173(2)
_diffrn_detector_area_resol_mean 9
_diffrn_measured_fraction_theta_full 0.995
_diffrn_measured_fraction_theta_max 0.995
_diffrn_measurement_device 'Nonius KappaCCD'
_diffrn_measurement_method '\f scans and \w scans with \k offsets'
_diffrn_radiation_monochromator 'horizonally mounted graphite crystal'
_diffrn_radiation_source 'fine-focus sealed tube'
_diffrn_radiation_type MoK\a
_diffrn_radiation_wavelength 0.71073
_diffrn_reflns_av_R_equivalents 0.0656
_diffrn_reflns_av_sigmaI/netI 0.0351
_diffrn_reflns_limit_h_max 14
_diffrn_reflns_limit_h_min -13
_diffrn_reflns_limit_k_max 25
_diffrn_reflns_limit_k_min -25
_diffrn_reflns_limit_l_max 15
_diffrn_reflns_limit_l_min -16
_diffrn_reflns_number 41481
_diffrn_reflns_theta_full 27.47
_diffrn_reflns_theta_max 27.47
_diffrn_reflns_theta_min 3.32
_diffrn_standards_decay_% 0
_diffrn_standards_interval_count 0
_diffrn_standards_interval_time 0
_diffrn_standards_number 0
_exptl_absorpt_coefficient_mu 1.477
_exptl_absorpt_correction_T_max 0.801
_exptl_absorpt_correction_T_min 0.688
_exptl_absorpt_correction_type psi-scan
_exptl_absorpt_process_details 'Shelxtl 6.10 (Bruker-AXS, 2000)'
_exptl_crystal_colour orange
_exptl_crystal_density_diffrn 1.393
_exptl_crystal_density_method 'not measured'
_exptl_crystal_description chip
_exptl_crystal_F_000 1136
_exptl_crystal_size_max 0.20
_exptl_crystal_size_mid 0.18
_exptl_crystal_size_min 0.15
_refine_diff_density_max 0.326
_refine_diff_density_min -0.376
_refine_diff_density_rms 0.062
_refine_ls_extinction_coef 0.0038(5)
_refine_ls_extinction_expression Fc^*^=kFc[1+0.001xFc^2^\l^3^/sin(2\q)]^-1/4^
_refine_ls_extinction_method SHELXL
_refine_ls_goodness_of_fit_ref 1.072
_refine_ls_hydrogen_treatment constr
_refine_ls_matrix_type full
_refine_ls_number_parameters 313
_refine_ls_number_reflns 5916
_refine_ls_number_restraints 0
_refine_ls_restrained_S_all 1.072
_refine_ls_R_factor_all 0.0523
_refine_ls_R_factor_gt 0.0368
_refine_ls_shift/su_max 0.000
_refine_ls_shift/su_mean 0.000
_refine_ls_structure_factor_coef Fsqd
_refine_ls_weighting_details 'calc w=1/[\s^2^(Fo^2^)+(0.0297P)^2^+1.9981P] where P=(Fo^2^+2Fc^2^)/3'
_refine_ls_weighting_scheme calc
_refine_ls_wR_factor_gt 0.0784
_refine_ls_wR_factor_ref 0.0848
_reflns_number_gt 4789
_reflns_number_total 5916
_reflns_threshold_expression >2\s(I)
_cod_data_source_file ic800336f-file002_4.cif
_cod_data_source_block 4b
_cod_original_sg_symbol_H-M 'P 21/c'
_cod_database_code 4305360

loop_
_symmetry_equiv_pos_as_xyz
'x, y, z'
'-x, y+1/2, -z+1/2'
'-x, -y, -z'
'x, -y-1/2, z-1/2'

loop_
_atom_site_label
_atom_site_type_symbol
_atom_site_fract_x
_atom_site_fract_y
_atom_site_fract_z
_atom_site_U_iso_or_equiv
_atom_site_adp_type
_atom_site_occupancy
_atom_site_symmetry_multiplicity
_atom_site_calc_flag
_atom_site_refinement_flags
_atom_site_disorder_assembly
_atom_site_disorder_group
Cr1 Cr 0.74572(4) 0.02353(2) -0.13938(3) 0.02922(11) Uani 1 1 d . . .
Ga1 Ga 0.97370(2) 0.097605(13) 0.09618(2) 0.02602(9) Uani 1 1 d . . .
N1 N 0.9680(2) 0.20581(10) 0.14311(17) 0.0340(5) Uani 1 1 d . . .
C1 C 0.8615(2) 0.10217(12) -0.0479(2) 0.0315(5) Uani 1 1 d . . .
C2 C 0.7313(3) 0.11629(14) -0.0525(2) 0.0417(6) Uani 1 1 d . . .
H2 H 0.7014 0.1241 0.0133 0.050 Uiso 1 1 calc R . .
C3 C 0.6455(3) 0.11889(14) -0.1529(3) 0.0496(8) Uani 1 1 d . . .
H3 H 0.5600 0.1300 -0.1538 0.060 Uiso 1 1 calc R . .
C4 C 0.6863(3) 0.10517(14) -0.2507(2) 0.0496(8) Uani 1 1 d . . .
H4 H 0.6279 0.1051 -0.3175 0.059 Uiso 1 1 calc R . .
C5 C 0.8139(3) 0.09149(14) -0.2499(2) 0.0440(7) Uani 1 1 d . . .
H5 H 0.8423 0.0827 -0.3161 0.053 Uiso 1 1 calc R . .
C6 C 0.8997(3) 0.09098(12) -0.1495(2) 0.0338(5) Uani 1 1 d . . .
H6 H 0.9860 0.0829 -0.1500 0.041 Uiso 1 1 calc R . .
C7 C 0.8463(2) -0.07421(12) -0.11187(18) 0.0277(5) Uani 1 1 d . . .
C8 C 0.7867(2) -0.05774(13) -0.02262(19) 0.0326(5) Uani 1 1 d . . .
H8 H 0.8352 -0.0578 0.0489 0.039 Uiso 1 1 calc R . .
C9 C 0.6576(3) -0.04126(14) -0.0372(2) 0.0393(6) Uani 1 1 d . . .
H9 H 0.6207 -0.0307 0.0241 0.047 Uiso 1 1 calc R . .
C10 C 0.5837(2) -0.04056(14) -0.1422(2) 0.0391(6) Uani 1 1 d . . .
H10 H 0.4969 -0.0297 -0.1522 0.047 Uiso 1 1 calc R . .
C11 C 0.6394(2) -0.05605(13) -0.2324(2) 0.0332(5) Uani 1 1 d . . .
H11 H 0.5902 -0.0557 -0.3036 0.040 Uiso 1 1 calc R . .
C12 C 0.7686(2) -0.07218(12) -0.21723(19) 0.0300(5) Uani 1 1 d . . .
H12 H 0.8048 -0.0820 -0.2792 0.036 Uiso 1 1 calc R . .
C13 C 0.8841(2) 0.08336(12) 0.21926(18) 0.0272(5) Uani 1 1 d . . .
C14 C 0.8592(2) 0.02335(12) 0.27168(18) 0.0272(5) Uani 1 1 d . . .
H14 H 0.8935 -0.0184 0.2511 0.033 Uiso 1 1 calc R . .
C15 C 0.7860(2) 0.02121(12) 0.35345(18) 0.0287(5) Uani 1 1 d . . .
C16 C 0.7419(2) 0.08372(14) 0.3850(2) 0.0364(6) Uani 1 1 d . . .
H16 H 0.6937 0.0846 0.4413 0.044 Uiso 1 1 calc R . .
C17 C 0.7668(2) 0.14484(13) 0.3358(2) 0.0372(6) Uani 1 1 d . . .
H17 H 0.7371 0.1870 0.3597 0.045 Uiso 1 1 calc R . .
C18 C 0.8348(2) 0.14482(12) 0.25197(19) 0.0295(5) Uani 1 1 d . . .
C19 C 0.8516(2) 0.20953(12) 0.1895(2) 0.0343(5) Uani 1 1 d . . .
H19A H 0.7784 0.2158 0.1300 0.041 Uiso 1 1 calc R . .
H19B H 0.8560 0.2496 0.2388 0.041 Uiso 1 1 calc R . .
C20 C 0.7590(2) -0.04720(13) 0.4042(2) 0.0336(5) Uani 1 1 d . . .
C21 C 0.8786(3) -0.07384(18) 0.4765(3) 0.0558(8) Uani 1 1 d . . .
H21A H 0.9446 -0.0790 0.4330 0.084 Uiso 1 1 calc R . .
H21B H 0.8618 -0.1185 0.5071 0.084 Uiso 1 1 calc R . .
H21C H 0.9061 -0.0412 0.5358 0.084 Uiso 1 1 calc R . .
C22 C 0.6579(3) -0.04079(17) 0.4744(3) 0.0523(8) Uani 1 1 d . . .
H22A H 0.6863 -0.0089 0.5345 0.078 Uiso 1 1 calc R . .
H22B H 0.6423 -0.0859 0.5039 0.078 Uiso 1 1 calc R . .
H22C H 0.5802 -0.0235 0.4298 0.078 Uiso 1 1 calc R . .
C23 C 0.7136(4) -0.09984(17) 0.3146(3) 0.0602(9) Uani 1 1 d . . .
H23A H 0.6397 -0.0818 0.2655 0.090 Uiso 1 1 calc R . .
H23B H 0.6914 -0.1427 0.3476 0.090 Uiso 1 1 calc R . .
H23C H 0.7806 -0.1087 0.2734 0.090 Uiso 1 1 calc R . .
C24 C 1.0765(3) 0.22317(15) 0.2281(3) 0.0464(7) Uani 1 1 d . . .
H24A H 1.1540 0.2178 0.1990 0.070 Uiso 1 1 calc R . .
H24B H 1.0787 0.1925 0.2906 0.070 Uiso 1 1 calc R . .
H24C H 1.0692 0.2708 0.2513 0.070 Uiso 1 1 calc R . .
C25 C 0.9607(3) 0.25402(14) 0.0509(3) 0.0512(8) Uani 1 1 d . . .
H25A H 0.9469 0.3007 0.0756 0.077 Uiso 1 1 calc R . .
H25B H 0.8910 0.2409 -0.0071 0.077 Uiso 1 1 calc R . .
H25C H 1.0395 0.2525 0.0231 0.077 Uiso 1 1 calc R . .
C26 C 0.5519(3) 0.21162(15) 0.5158(2) 0.0440(6) Uani 1 1 d . . .
H26 H 0.6291 0.1876 0.5343 0.053 Uiso 1 1 calc R . .
C27 C 0.5064(3) 0.24871(16) 0.5943(2) 0.0457(7) Uani 1 1 d . . .
H27 H 0.5520 0.2499 0.6669 0.055 Uiso 1 1 calc R . .
C28 C 0.3957(3) 0.28372(16) 0.5673(3) 0.0511(7) Uani 1 1 d . . .
H28 H 0.3639 0.3090 0.6213 0.061 Uiso 1 1 calc R . .
C29 C 0.3302(3) 0.28221(19) 0.4616(3) 0.0641(9) Uani 1 1 d . . .
H29 H 0.2535 0.3067 0.4426 0.077 Uiso 1 1 calc R . .
C30 C 0.3759(3) 0.24546(19) 0.3842(3) 0.0600(9) Uani 1 1 d . . .
H30 H 0.3310 0.2450 0.3114 0.072 Uiso 1 1 calc R . .
C31 C 0.4857(3) 0.20935(15) 0.4107(2) 0.0446(7) Uani 1 1 d . . .
H31 H 0.5159 0.1830 0.3570 0.054 Uiso 1 1 calc R . .

loop_
_atom_site_aniso_label
_atom_site_aniso_U_11
_atom_site_aniso_U_22
_atom_site_aniso_U_33
_atom_site_aniso_U_23
_atom_site_aniso_U_13
_atom_site_aniso_U_12
Cr1 0.0316(2) 0.0292(2) 0.02641(19) 0.00057(15) 0.00433(15) 0.00609(16)
Ga1 0.02933(14) 0.02330(14) 0.02678(14) 0.00017(10) 0.00872(10) 0.00254(10)
N1 0.0403(12) 0.0249(10) 0.0382(11) 0.0012(9) 0.0110(9) -0.0015(9)
C1 0.0339(12) 0.0264(12) 0.0335(12) -0.0011(10) 0.0041(10) 0.0043(10)
C2 0.0384(14) 0.0345(14) 0.0498(16) -0.0123(12) 0.0015(12) 0.0108(11)
C3 0.0412(15) 0.0337(14) 0.066(2) -0.0039(14) -0.0110(14) 0.0145(12)
C4 0.0607(19) 0.0321(14) 0.0453(16) 0.0079(12) -0.0180(14) 0.0031(13)
C5 0.0623(19) 0.0356(15) 0.0307(13) 0.0077(11) -0.0001(13) -0.0066(13)
C6 0.0414(14) 0.0289(12) 0.0304(12) 0.0046(10) 0.0044(11) -0.0010(11)
C7 0.0308(12) 0.0255(11) 0.0277(11) 0.0024(9) 0.0077(9) 0.0020(9)
C8 0.0358(13) 0.0363(13) 0.0268(12) 0.0062(10) 0.0088(10) 0.0059(11)
C9 0.0403(14) 0.0469(16) 0.0353(13) 0.0057(11) 0.0191(12) 0.0073(12)
C10 0.0296(13) 0.0446(16) 0.0447(15) 0.0038(12) 0.0108(11) 0.0061(11)
C11 0.0349(13) 0.0332(13) 0.0298(12) 0.0019(10) 0.0017(10) -0.0011(10)
C12 0.0351(13) 0.0290(12) 0.0272(11) -0.0008(9) 0.0095(10) -0.0003(10)
C13 0.0268(11) 0.0277(12) 0.0275(11) -0.0034(9) 0.0058(9) 0.0021(9)
C14 0.0288(11) 0.0261(11) 0.0275(11) -0.0022(9) 0.0074(9) 0.0031(9)
C15 0.0263(11) 0.0325(12) 0.0274(11) -0.0026(9) 0.0055(9) -0.0008(10)
C16 0.0390(14) 0.0389(14) 0.0356(13) -0.0055(11) 0.0182(11) -0.0005(11)
C17 0.0408(14) 0.0315(13) 0.0428(14) -0.0098(11) 0.0172(12) 0.0022(11)
C18 0.0293(12) 0.0268(12) 0.0335(12) -0.0039(10) 0.0084(10) 0.0018(9)
C19 0.0405(14) 0.0251(12) 0.0388(13) -0.0030(10) 0.0112(11) 0.0054(10)
C20 0.0364(13) 0.0343(13) 0.0325(12) 0.0003(10) 0.0129(10) -0.0029(10)
C21 0.0479(17) 0.0548(19) 0.064(2) 0.0215(16) 0.0087(15) 0.0034(15)
C22 0.0559(18) 0.0510(18) 0.0587(19) 0.0110(15) 0.0333(16) -0.0015(14)
C23 0.089(3) 0.0475(18) 0.0475(18) -0.0090(14) 0.0214(17) -0.0309(18)
C24 0.0434(15) 0.0351(14) 0.0607(18) -0.0137(13) 0.0098(14) -0.0078(12)
C25 0.073(2) 0.0294(14) 0.0570(18) 0.0099(13) 0.0265(16) 0.0018(14)
C26 0.0413(15) 0.0441(16) 0.0479(16) 0.0018(13) 0.0122(13) 0.0036(12)
C27 0.0514(17) 0.0480(16) 0.0385(15) -0.0017(12) 0.0103(13) -0.0023(13)
C28 0.0629(19) 0.0398(16) 0.0562(18) -0.0056(14) 0.0258(16) 0.0045(14)
C29 0.0518(19) 0.070(2) 0.069(2) -0.0030(19) 0.0060(17) 0.0200(17)
C30 0.0503(18) 0.077(2) 0.0484(18) -0.0088(17) -0.0023(15) 0.0087(17)
C31 0.0446(15) 0.0450(16) 0.0454(16) -0.0099(13) 0.0112(13) -0.0037(13)

loop_
_atom_type_symbol
_atom_type_description
_atom_type_scat_dispersion_real
_atom_type_scat_dispersion_imag
_atom_type_scat_source
C C 0.0033 0.0016 'International Tables Vol C Tables 4.2.6.8 and 6.1.1.4'
H H 0.0000 0.0000 'International Tables Vol C Tables 4.2.6.8 and 6.1.1.4'
Cr Cr 0.3209 0.6236 'International Tables Vol C Tables 4.2.6.8 and 6.1.1.4'
Ga Ga 0.2307 1.6083 'International Tables Vol C Tables 4.2.6.8 and 6.1.1.4'
N N 0.0061 0.0033 'International Tables Vol C Tables 4.2.6.8 and 6.1.1.4'

loop_
_geom_angle_atom_site_label_1
_geom_angle_atom_site_label_2
_geom_angle_atom_site_label_3
_geom_angle
_geom_angle_site_symmetry_1
_geom_angle_site_symmetry_3
_geom_angle_publ_flag
C2 Cr1 C4 69.97(12) . . ?
C2 Cr1 C12 176.17(10) . . ?
C4 Cr1 C12 113.58(11) . . ?
C2 Cr1 C5 82.56(12) . . ?
C4 Cr1 C5 38.46(12) . . ?
C12 Cr1 C5 99.38(10) . . ?
C2 Cr1 C9 96.52(11) . . ?
C4 Cr1 C9 135.56(12) . . ?
C12 Cr1 C9 81.90(10) . . ?
C5 Cr1 C9 173.84(11) . . ?
C2 Cr1 C11 143.93(10) . . ?
C4 Cr1 C11 96.80(10) . . ?
C12 Cr1 C11 38.55(9) . . ?
C5 Cr1 C11 108.23(10) . . ?
C9 Cr1 C11 69.04(10) . . ?
C2 Cr1 C3 38.76(11) . . ?
C4 Cr1 C3 38.21(12) . . ?
C12 Cr1 C3 145.05(10) . . ?
C5 Cr1 C3 69.11(13) . . ?
C9 Cr1 C3 106.41(12) . . ?
C11 Cr1 C3 111.75(10) . . ?
C2 Cr1 C8 107.80(11) . . ?
C4 Cr1 C8 174.04(12) . . ?
C12 Cr1 C8 68.82(9) . . ?
C5 Cr1 C8 147.45(11) . . ?
C9 Cr1 C8 38.57(9) . . ?
C11 Cr1 C8 81.83(10) . . ?
C3 Cr1 C8 137.10(12) . . ?
C2 Cr1 C6 68.99(11) . . ?
C4 Cr1 C6 69.51(11) . . ?
C12 Cr1 C6 110.51(9) . . ?
C5 Cr1 C6 38.62(10) . . ?
C9 Cr1 C6 146.43(10) . . ?
C11 Cr1 C6 139.26(10) . . ?
C3 Cr1 C6 81.56(11) . . ?
C8 Cr1 C6 115.22(10) . . ?
C2 Cr1 C10 111.40(11) . . ?
C4 Cr1 C10 105.94(11) . . ?
C12 Cr1 C10 69.44(10) . . ?
C5 Cr1 C10 136.61(11) . . ?
C9 Cr1 C10 38.25(10) . . ?
C11 Cr1 C10 38.23(10) . . ?
C3 Cr1 C10 95.83(11) . . ?
C8 Cr1 C10 69.43(10) . . ?
C6 Cr1 C10 175.17(10) . . ?
C2 Cr1 C1 38.85(10) . . ?
C4 Cr1 C1 83.84(10) . . ?
C12 Cr1 C1 138.72(9) . . ?
C5 Cr1 C1 70.60(10) . . ?
C9 Cr1 C1 112.39(10) . . ?
C11 Cr1 C1 177.16(9) . . ?
C3 Cr1 C1 70.41(10) . . ?
C8 Cr1 C1 97.81(10) . . ?
C6 Cr1 C1 38.49(9) . . ?
C10 Cr1 C1 144.20(10) . . ?
C2 Cr1 C7 137.70(10) . . ?
C4 Cr1 C7 146.38(11) . . ?
C12 Cr1 C7 38.47(9) . . ?
C5 Cr1 C7 114.69(10) . . ?
C9 Cr1 C7 69.99(9) . . ?
C11 Cr1 C7 70.02(9) . . ?
C3 Cr1 C7 175.39(11) . . ?
C8 Cr1 C7 38.37(9) . . ?
C6 Cr1 C7 99.86(9) . . ?
C10 Cr1 C7 83.06(9) . . ?
C1 Cr1 C7 107.97(9) . . ?
C7 Ga1 C1 121.99(10) 3_755 . ?
C7 Ga1 C13 120.40(9) 3_755 . ?
C1 Ga1 C13 113.86(10) . . ?
C7 Ga1 N1 105.71(9) 3_755 . ?
C1 Ga1 N1 99.04(9) . . ?
C13 Ga1 N1 83.41(9) . . ?
C24 N1 C25 109.7(2) . . ?
C24 N1 C19 109.3(2) . . ?
C25 N1 C19 110.3(2) . . ?
C24 N1 Ga1 110.86(16) . . ?
C25 N1 Ga1 113.77(17) . . ?
C19 N1 Ga1 102.66(14) . . ?
C6 C1 C2 116.2(2) . . ?
C6 C1 Ga1 124.97(18) . . ?
C2 C1 Ga1 118.82(19) . . ?
C6 C1 Cr1 69.94(14) . . ?
C2 C1 Cr1 69.08(14) . . ?
Ga1 C1 Cr1 130.27(12) . . ?
C3 C2 C1 121.6(3) . . ?
C3 C2 Cr1 71.17(16) . . ?
C1 C2 Cr1 72.08(14) . . ?
C3 C2 H2 119.2 . . ?
C1 C2 H2 119.2 . . ?
Cr1 C2 H2 130.3 . . ?
C4 C3 C2 120.3(3) . . ?
C4 C3 Cr1 70.50(16) . . ?
C2 C3 Cr1 70.07(15) . . ?
C4 C3 H3 119.9 . . ?
C2 C3 H3 119.9 . . ?
Cr1 C3 H3 132.7 . . ?
C3 C4 C5 119.9(3) . . ?
C3 C4 Cr1 71.29(16) . . ?
C5 C4 Cr1 71.10(15) . . ?
C3 C4 H4 120.0 . . ?
C5 C4 H4 120.0 . . ?
Cr1 C4 H4 130.1 . . ?
C4 C5 C6 119.4(3) . . ?
C4 C5 Cr1 70.44(17) . . ?
C6 C5 Cr1 70.90(15) . . ?
C4 C5 H5 120.3 . . ?
C6 C5 H5 120.3 . . ?
Cr1 C5 H5 131.0 . . ?
C5 C6 C1 122.5(3) . . ?
C5 C6 Cr1 70.48(15) . . ?
C1 C6 Cr1 71.56(14) . . ?
C5 C6 H6 118.8 . . ?
C1 C6 H6 118.8 . . ?
Cr1 C6 H6 132.5 . . ?
C8 C7 C12 116.1(2) . . ?
C8 C7 Ga1 123.75(17) . 3_755 ?
C12 C7 Ga1 120.13(17) . 3_755 ?
C8 C7 Cr1 69.05(13) . . ?
C12 C7 Cr1 68.82(13) . . ?
Ga1 C7 Cr1 132.03(12) 3_755 . ?
C9 C8 C7 122.1(2) . . ?
C9 C8 Cr1 70.65(14) . . ?
C7 C8 Cr1 72.58(13) . . ?
C9 C8 H8 119.0 . . ?
C7 C8 H8 119.0 . . ?
Cr1 C8 H8 130.6 . . ?
C10 C9 C8 120.1(2) . . ?
C10 C9 Cr1 71.19(15) . . ?
C8 C9 Cr1 70.78(14) . . ?
C10 C9 H9 119.9 . . ?
C8 C9 H9 119.9 . . ?
Cr1 C9 H9 130.8 . . ?
C11 C10 C9 119.4(2) . . ?
C11 C10 Cr1 70.58(15) . . ?
C9 C10 Cr1 70.56(16) . . ?
C11 C10 H10 120.3 . . ?
C9 C10 H10 120.3 . . ?
Cr1 C10 H10 131.3 . . ?
C10 C11 C12 120.1(2) . . ?
C10 C11 Cr1 71.18(15) . . ?
C12 C11 Cr1 70.59(14) . . ?
C10 C11 H11 119.9 . . ?
C12 C11 H11 119.9 . . ?
Cr1 C11 H11 131.0 . . ?
C11 C12 C7 122.1(2) . . ?
C11 C12 Cr1 70.86(14) . . ?
C7 C12 Cr1 72.71(13) . . ?
C11 C12 H12 118.9 . . ?
C7 C12 H12 118.9 . . ?
Cr1 C12 H12 130.2 . . ?
C14 C13 C18 117.6(2) . . ?
C14 C13 Ga1 130.38(17) . . ?
C18 C13 Ga1 111.94(17) . . ?
C13 C14 C15 123.5(2) . . ?
C13 C14 H14 118.3 . . ?
C15 C14 H14 118.3 . . ?
C16 C15 C14 116.7(2) . . ?
C16 C15 C20 122.9(2) . . ?
C14 C15 C20 120.3(2) . . ?
C17 C16 C15 121.3(2) . . ?
C17 C16 H16 119.4 . . ?
C15 C16 H16 119.4 . . ?
C18 C17 C16 120.5(2) . . ?
C18 C17 H17 119.7 . . ?
C16 C17 H17 119.7 . . ?
C17 C18 C13 120.3(2) . . ?
C17 C18 C19 121.4(2) . . ?
C13 C18 C19 118.2(2) . . ?
N1 C19 C18 110.68(19) . . ?
N1 C19 H19A 109.5 . . ?
C18 C19 H19A 109.5 . . ?
N1 C19 H19B 109.5 . . ?
C18 C19 H19B 109.5 . . ?
H19A C19 H19B 108.1 . . ?
C15 C20 C21 109.6(2) . . ?
C15 C20 C22 112.3(2) . . ?
C21 C20 C22 108.0(2) . . ?
C15 C20 C23 109.9(2) . . ?
C21 C20 C23 109.2(3) . . ?
C22 C20 C23 107.8(2) . . ?
C20 C21 H21A 109.5 . . ?
C20 C21 H21B 109.5 . . ?
H21A C21 H21B 109.5 . . ?
C20 C21 H21C 109.5 . . ?
H21A C21 H21C 109.5 . . ?
H21B C21 H21C 109.5 . . ?
C20 C22 H22A 109.5 . . ?
C20 C22 H22B 109.5 . . ?
H22A C22 H22B 109.5 . . ?
C20 C22 H22C 109.5 . . ?
H22A C22 H22C 109.5 . . ?
H22B C22 H22C 109.5 . . ?
C20 C23 H23A 109.5 . . ?
C20 C23 H23B 109.5 . . ?
H23A C23 H23B 109.5 . . ?
C20 C23 H23C 109.5 . . ?
H23A C23 H23C 109.5 . . ?
H23B C23 H23C 109.5 . . ?
N1 C24 H24A 109.5 . . ?
N1 C24 H24B 109.5 . . ?
H24A C24 H24B 109.5 . . ?
N1 C24 H24C 109.5 . . ?
H24A C24 H24C 109.5 . . ?
H24B C24 H24C 109.5 . . ?
N1 C25 H25A 109.5 . . ?
N1 C25 H25B 109.5 . . ?
H25A C25 H25B 109.5 . . ?
N1 C25 H25C 109.5 . . ?
H25A C25 H25C 109.5 . . ?
H25B C25 H25C 109.5 . . ?
C31 C26 C27 120.2(3) . . ?
C31 C26 H26 119.9 . . ?
C27 C26 H26 119.9 . . ?
C28 C27 C26 119.9(3) . . ?
C28 C27 H27 120.1 . . ?
C26 C27 H27 120.1 . . ?
C27 C28 C29 119.9(3) . . ?
C27 C28 H28 120.1 . . ?
C29 C28 H28 120.1 . . ?
C30 C29 C28 119.9(3) . . ?
C30 C29 H29 120.0 . . ?
C28 C29 H29 120.0 . . ?
C29 C30 C31 120.7(3) . . ?
C29 C30 H30 119.7 . . ?
C31 C30 H30 119.7 . . ?
C30 C31 C26 119.4(3) . . ?
C30 C31 H31 120.3 . . ?
C26 C31 H31 120.3 . . ?

loop_
_geom_bond_atom_site_label_1
_geom_bond_atom_site_label_2
_geom_bond_distance
_geom_bond_site_symmetry_2
_geom_bond_publ_flag
Cr1 C2 2.129(3) . ?
Cr1 C4 2.133(3) . ?
Cr1 C12 2.139(2) . ?
Cr1 C5 2.142(3) . ?
Cr1 C9 2.142(3) . ?
Cr1 C11 2.142(3) . ?
Cr1 C3 2.143(3) . ?
Cr1 C8 2.144(2) . ?
Cr1 C6 2.147(3) . ?
Cr1 C10 2.150(3) . ?
Cr1 C1 2.168(2) . ?
Cr1 C7 2.190(2) . ?
Ga1 C7 1.979(2) 3_755 ?
Ga1 C1 1.980(2) . ?
Ga1 C13 1.984(2) . ?
Ga1 N1 2.192(2) . ?
N1 C24 1.471(3) . ?
N1 C25 1.477(3) . ?
N1 C19 1.485(3) . ?
C1 C6 1.423(3) . ?
C1 C2 1.430(4) . ?
C2 C3 1.418(4) . ?
C2 H2 0.9500 . ?
C3 C4 1.400(5) . ?
C3 H3 0.9500 . ?
C4 C5 1.408(4) . ?
C4 H4 0.9500 . ?
C5 C6 1.418(4) . ?
C5 H5 0.9500 . ?
C6 H6 0.9500 . ?
C7 C8 1.425(3) . ?
C7 C12 1.427(3) . ?
C7 Ga1 1.979(2) 3_755 ?
C8 C9 1.415(4) . ?
C8 H8 0.9500 . ?
C9 C10 1.406(4) . ?
C9 H9 0.9500 . ?
C10 C11 1.406(4) . ?
C10 H10 0.9500 . ?
C11 C12 1.413(3) . ?
C11 H11 0.9500 . ?
C12 H12 0.9500 . ?
C13 C14 1.391(3) . ?
C13 C18 1.402(3) . ?
C14 C15 1.405(3) . ?
C14 H14 0.9500 . ?
C15 C16 1.392(3) . ?
C15 C20 1.528(3) . ?
C16 C17 1.390(4) . ?
C16 H16 0.9500 . ?
C17 C18 1.388(3) . ?
C17 H17 0.9500 . ?
C18 C19 1.511(3) . ?
C19 H19A 0.9900 . ?
C19 H19B 0.9900 . ?
C20 C21 1.529(4) . ?
C20 C22 1.530(4) . ?
C20 C23 1.532(4) . ?
C21 H21A 0.9800 . ?
C21 H21B 0.9800 . ?
C21 H21C 0.9800 . ?
C22 H22A 0.9800 . ?
C22 H22B 0.9800 . ?
C22 H22C 0.9800 . ?
C23 H23A 0.9800 . ?
C23 H23B 0.9800 . ?
C23 H23C 0.9800 . ?
C24 H24A 0.9800 . ?
C24 H24B 0.9800 . ?
C24 H24C 0.9800 . ?
C25 H25A 0.9800 . ?
C25 H25B 0.9800 . ?
C25 H25C 0.9800 . ?
C26 C31 1.376(4) . ?
C26 C27 1.380(4) . ?
C26 H26 0.9500 . ?
C27 C28 1.368(4) . ?
C27 H27 0.9500 . ?
C28 C29 1.379(5) . ?
C28 H28 0.9500 . ?
C29 C30 1.367(5) . ?
C29 H29 0.9500 . ?
C30 C31 1.370(4) . ?
C30 H30 0.9500 . ?
C31 H31 0.9500 . ?

loop_
_geom_torsion_atom_site_label_1
_geom_torsion_atom_site_label_2
_geom_torsion_atom_site_label_3
_geom_torsion_atom_site_label_4
_geom_torsion
_geom_torsion_site_symmetry_1
_geom_torsion_site_symmetry_2
_geom_torsion_site_symmetry_3
_geom_torsion_site_symmetry_4
_geom_torsion_publ_flag
C7 Ga1 N1 C24 -32.61(19) 3_755 . . . ?
C1 Ga1 N1 C24 -159.64(18) . . . . ?
C13 Ga1 N1 C24 87.16(18) . . . . ?
C7 Ga1 N1 C25 91.6(2) 3_755 . . . ?
C1 Ga1 N1 C25 -35.4(2) . . . . ?
C13 Ga1 N1 C25 -148.6(2) . . . . ?
C7 Ga1 N1 C19 -149.26(15) 3_755 . . . ?
C1 Ga1 N1 C19 83.72(16) . . . . ?
C13 Ga1 N1 C19 -29.48(15) . . . . ?
C7 Ga1 C1 C6 -1.5(3) 3_755 . . . ?
C13 Ga1 C1 C6 -159.7(2) . . . . ?
N1 Ga1 C1 C6 113.5(2) . . . . ?
C7 Ga1 C1 C2 177.13(18) 3_755 . . . ?
C13 Ga1 C1 C2 18.9(2) . . . . ?
N1 Ga1 C1 C2 -67.9(2) . . . . ?
C7 Ga1 C1 Cr1 91.04(17) 3_755 . . . ?
C13 Ga1 C1 Cr1 -67.19(18) . . . . ?
N1 Ga1 C1 Cr1 -153.95(15) . . . . ?
C2 Cr1 C1 C6 -130.0(2) . . . . ?
C4 Cr1 C1 C6 -64.54(16) . . . . ?
C12 Cr1 C1 C6 54.6(2) . . . . ?
C5 Cr1 C1 C6 -27.38(15) . . . . ?
C9 Cr1 C1 C6 158.39(14) . . . . ?
C3 Cr1 C1 C6 -101.37(17) . . . . ?
C8 Cr1 C1 C6 121.24(15) . . . . ?
C10 Cr1 C1 C6 -173.35(17) . . . . ?
C7 Cr1 C1 C6 83.19(15) . . . . ?
C4 Cr1 C1 C2 65.47(18) . . . . ?
C12 Cr1 C1 C2 -175.39(17) . . . . ?
C5 Cr1 C1 C2 102.63(18) . . . . ?
C9 Cr1 C1 C2 -71.60(18) . . . . ?
C3 Cr1 C1 C2 28.64(18) . . . . ?
C8 Cr1 C1 C2 -108.76(17) . . . . ?
C6 Cr1 C1 C2 130.0(2) . . . . ?
C10 Cr1 C1 C2 -43.3(2) . . . . ?
C7 Cr1 C1 C2 -146.80(16) . . . . ?
C2 Cr1 C1 Ga1 110.6(2) . . . . ?
C4 Cr1 C1 Ga1 176.10(18) . . . . ?
C12 Cr1 C1 Ga1 -64.8(2) . . . . ?
C5 Cr1 C1 Ga1 -146.74(19) . . . . ?
C9 Cr1 C1 Ga1 39.03(19) . . . . ?
C3 Cr1 C1 Ga1 139.3(2) . . . . ?
C8 Cr1 C1 Ga1 1.88(17) . . . . ?
C6 Cr1 C1 Ga1 -119.4(2) . . . . ?
C10 Cr1 C1 Ga1 67.3(2) . . . . ?
C7 Cr1 C1 Ga1 -36.17(18) . . . . ?
C6 C1 C2 C3 0.0(4) . . . . ?
Ga1 C1 C2 C3 -178.7(2) . . . . ?
Cr1 C1 C2 C3 -53.3(2) . . . . ?
C6 C1 C2 Cr1 53.3(2) . . . . ?
Ga1 C1 C2 Cr1 -125.42(16) . . . . ?
C4 Cr1 C2 C3 28.1(2) . . . . ?
C5 Cr1 C2 C3 65.7(2) . . . . ?
C9 Cr1 C2 C3 -108.2(2) . . . . ?
C11 Cr1 C2 C3 -45.2(3) . . . . ?
C8 Cr1 C2 C3 -146.01(19) . . . . ?
C6 Cr1 C2 C3 103.1(2) . . . . ?
C10 Cr1 C2 C3 -71.7(2) . . . . ?
C1 Cr1 C2 C3 133.8(3) . . . . ?
C7 Cr1 C2 C3 -175.47(18) . . . . ?
C4 Cr1 C2 C1 -105.69(18) . . . . ?
C5 Cr1 C2 C1 -68.16(17) . . . . ?
C9 Cr1 C2 C1 117.99(16) . . . . ?
C11 Cr1 C2 C1 -179.05(16) . . . . ?
C3 Cr1 C2 C1 -133.8(3) . . . . ?
C8 Cr1 C2 C1 80.15(17) . . . . ?
C6 Cr1 C2 C1 -30.71(15) . . . . ?
C10 Cr1 C2 C1 154.45(15) . . . . ?
C7 Cr1 C2 C1 50.7(2) . . . . ?
C1 C2 C3 C4 2.2(4) . . . . ?
Cr1 C2 C3 C4 -51.5(3) . . . . ?
C1 C2 C3 Cr1 53.7(2) . . . . ?
C2 Cr1 C3 C4 134.2(3) . . . . ?
C12 Cr1 C3 C4 -46.5(3) . . . . ?
C5 Cr1 C3 C4 29.52(17) . . . . ?
C9 Cr1 C3 C4 -146.01(18) . . . . ?
C11 Cr1 C3 C4 -72.5(2) . . . . ?
C8 Cr1 C3 C4 -174.32(17) . . . . ?
C6 Cr1 C3 C4 67.44(18) . . . . ?
C10 Cr1 C3 C4 -108.47(18) . . . . ?
C1 Cr1 C3 C4 105.53(19) . . . . ?
C4 Cr1 C3 C2 -134.2(3) . . . . ?
C12 Cr1 C3 C2 179.26(18) . . . . ?
C5 Cr1 C3 C2 -104.7(2) . . . . ?
C9 Cr1 C3 C2 79.8(2) . . . . ?
C11 Cr1 C3 C2 153.27(17) . . . . ?
C8 Cr1 C3 C2 51.4(2) . . . . ?
C6 Cr1 C3 C2 -66.79(19) . . . . ?
C10 Cr1 C3 C2 117.30(19) . . . . ?
C1 Cr1 C3 C2 -28.70(17) . . . . ?
C2 C3 C4 C5 -2.6(4) . . . . ?
Cr1 C3 C4 C5 -53.9(2) . . . . ?
C2 C3 C4 Cr1 51.3(3) . . . . ?
C2 Cr1 C4 C3 -28.52(17) . . . . ?
C12 Cr1 C4 C3 153.03(17) . . . . ?
C5 Cr1 C4 C3 -132.3(3) . . . . ?
C9 Cr1 C4 C3 50.0(2) . . . . ?
C11 Cr1 C4 C3 116.86(18) . . . . ?
C6 Cr1 C4 C3 -102.79(19) . . . . ?
C10 Cr1 C4 C3 78.92(19) . . . . ?
C1 Cr1 C4 C3 -65.92(18) . . . . ?
C7 Cr1 C4 C3 -179.38(17) . . . . ?
C2 Cr1 C4 C5 103.74(18) . . . . ?
C12 Cr1 C4 C5 -74.70(18) . . . . ?
C9 Cr1 C4 C5 -177.74(16) . . . . ?
C11 Cr1 C4 C5 -110.87(17) . . . . ?
C3 Cr1 C4 C5 132.3(3) . . . . ?
C6 Cr1 C4 C5 29.48(16) . . . . ?
C10 Cr1 C4 C5 -148.82(16) . . . . ?
C1 Cr1 C4 C5 66.34(17) . . . . ?
C7 Cr1 C4 C5 -47.1(3) . . . . ?
C3 C4 C5 C6 0.7(4) . . . . ?
Cr1 C4 C5 C6 -53.2(2) . . . . ?
C3 C4 C5 Cr1 54.0(2) . . . . ?
C2 Cr1 C5 C4 -66.98(17) . . . . ?
C12 Cr1 C5 C4 116.36(17) . . . . ?
C11 Cr1 C5 C4 77.64(18) . . . . ?
C3 Cr1 C5 C4 -29.34(17) . . . . ?
C8 Cr1 C5 C4 -178.59(19) . . . . ?
C6 Cr1 C5 C4 -132.4(2) . . . . ?
C10 Cr1 C5 C4 46.4(2) . . . . ?
C1 Cr1 C5 C4 -105.09(18) . . . . ?
C7 Cr1 C5 C4 153.48(16) . . . . ?
C2 Cr1 C5 C6 65.42(16) . . . . ?
C4 Cr1 C5 C6 132.4(2) . . . . ?
C12 Cr1 C5 C6 -111.24(16) . . . . ?
C11 Cr1 C5 C6 -149.97(15) . . . . ?
C3 Cr1 C5 C6 103.06(18) . . . . ?
C8 Cr1 C5 C6 -46.2(3) . . . . ?
C10 Cr1 C5 C6 178.84(15) . . . . ?
C1 Cr1 C5 C6 27.30(15) . . . . ?
C7 Cr1 C5 C6 -74.13(17) . . . . ?
C4 C5 C6 C1 1.6(4) . . . . ?
Cr1 C5 C6 C1 -51.4(2) . . . . ?
C4 C5 C6 Cr1 53.0(2) . . . . ?
C2 C1 C6 C5 -1.9(4) . . . . ?
Ga1 C1 C6 C5 176.72(19) . . . . ?
Cr1 C1 C6 C5 51.0(2) . . . . ?
C2 C1 C6 Cr1 -52.9(2) . . . . ?
Ga1 C1 C6 Cr1 125.76(18) . . . . ?
C2 Cr1 C6 C5 -105.00(18) . . . . ?
C4 Cr1 C6 C5 -29.37(17) . . . . ?
C12 Cr1 C6 C5 79.07(18) . . . . ?
C9 Cr1 C6 C5 -173.97(19) . . . . ?
C11 Cr1 C6 C5 46.7(2) . . . . ?
C3 Cr1 C6 C5 -66.94(18) . . . . ?
C8 Cr1 C6 C5 154.58(16) . . . . ?
C1 Cr1 C6 C5 -136.0(2) . . . . ?
C7 Cr1 C6 C5 117.50(17) . . . . ?
C2 Cr1 C6 C1 30.98(15) . . . . ?
C4 Cr1 C6 C1 106.61(17) . . . . ?
C12 Cr1 C6 C1 -144.96(14) . . . . ?
C5 Cr1 C6 C1 136.0(2) . . . . ?
C9 Cr1 C6 C1 -38.0(2) . . . . ?
C11 Cr1 C6 C1 -177.28(15) . . . . ?
C3 Cr1 C6 C1 69.03(16) . . . . ?
C8 Cr1 C6 C1 -69.45(16) . . . . ?
C7 Cr1 C6 C1 -106.53(14) . . . . ?
C2 Cr1 C7 C8 49.0(2) . . . . ?
C4 Cr1 C7 C8 -173.85(19) . . . . ?
C12 Cr1 C7 C8 -130.8(2) . . . . ?
C5 Cr1 C7 C8 156.05(15) . . . . ?
C9 Cr1 C7 C8 -28.29(15) . . . . ?
C11 Cr1 C7 C8 -102.47(16) . . . . ?
C6 Cr1 C7 C8 118.51(15) . . . . ?
C10 Cr1 C7 C8 -65.38(15) . . . . ?
C1 Cr1 C7 C8 79.65(16) . . . . ?
C2 Cr1 C7 C12 179.81(16) . . . . ?
C4 Cr1 C7 C12 -43.0(2) . . . . ?
C5 Cr1 C7 C12 -73.12(16) . . . . ?
C9 Cr1 C7 C12 102.55(15) . . . . ?
C11 Cr1 C7 C12 28.37(14) . . . . ?
C8 Cr1 C7 C12 130.8(2) . . . . ?
C6 Cr1 C7 C12 -110.66(14) . . . . ?
C10 Cr1 C7 C12 65.45(15) . . . . ?
C1 Cr1 C7 C12 -149.51(14) . . . . ?
C2 Cr1 C7 Ga1 -68.1(2) . . . 3_755 ?
C4 Cr1 C7 Ga1 69.0(2) . . . 3_755 ?
C12 Cr1 C7 Ga1 112.0(2) . . . 3_755 ?
C5 Cr1 C7 Ga1 38.93(19) . . . 3_755 ?
C9 Cr1 C7 Ga1 -145.41(18) . . . 3_755 ?
C11 Cr1 C7 Ga1 140.42(17) . . . 3_755 ?
C8 Cr1 C7 Ga1 -117.1(2) . . . 3_755 ?
C6 Cr1 C7 Ga1 1.39(17) . . . 3_755 ?
C10 Cr1 C7 Ga1 177.50(17) . . . 3_755 ?
C1 Cr1 C7 Ga1 -37.46(17) . . . 3_755 ?
C12 C7 C8 C9 0.9(4) . . . . ?
Ga1 C7 C8 C9 180.0(2) 3_755 . . . ?
Cr1 C7 C8 C9 52.7(2) . . . . ?
C12 C7 C8 Cr1 -51.79(19) . . . . ?
Ga1 C7 C8 Cr1 127.33(17) 3_755 . . . ?
C2 Cr1 C8 C9 77.81(17) . . . . ?
C12 Cr1 C8 C9 -104.10(17) . . . . ?
C5 Cr1 C8 C9 -177.70(19) . . . . ?
C11 Cr1 C8 C9 -66.44(16) . . . . ?
C3 Cr1 C8 C9 46.9(2) . . . . ?
C6 Cr1 C8 C9 152.44(16) . . . . ?
C10 Cr1 C8 C9 -28.98(16) . . . . ?
C1 Cr1 C8 C9 116.40(16) . . . . ?
C7 Cr1 C8 C9 -134.4(2) . . . . ?
C2 Cr1 C8 C7 -147.77(14) . . . . ?
C12 Cr1 C8 C7 30.32(14) . . . . ?
C5 Cr1 C8 C7 -43.3(3) . . . . ?
C9 Cr1 C8 C7 134.4(2) . . . . ?
C11 Cr1 C8 C7 67.98(15) . . . . ?
C3 Cr1 C8 C7 -178.72(15) . . . . ?
C6 Cr1 C8 C7 -73.14(16) . . . . ?
C10 Cr1 C8 C7 105.44(16) . . . . ?
C1 Cr1 C8 C7 -109.18(15) . . . . ?
C7 C8 C9 C10 -0.2(4) . . . . ?
Cr1 C8 C9 C10 53.3(2) . . . . ?
C7 C8 C9 Cr1 -53.5(2) . . . . ?
C2 Cr1 C9 C10 116.63(16) . . . . ?
C4 Cr1 C9 C10 48.7(2) . . . . ?
C12 Cr1 C9 C10 -66.90(16) . . . . ?
C11 Cr1 C9 C10 -29.21(15) . . . . ?
C3 Cr1 C9 C10 78.30(17) . . . . ?
C8 Cr1 C9 C10 -132.9(2) . . . . ?
C6 Cr1 C9 C10 177.92(17) . . . . ?
C1 Cr1 C9 C10 153.43(15) . . . . ?
C7 Cr1 C9 C10 -104.73(17) . . . . ?
C2 Cr1 C9 C8 -110.49(16) . . . . ?
C4 Cr1 C9 C8 -178.41(16) . . . . ?
C12 Cr1 C9 C8 65.99(16) . . . . ?
C11 Cr1 C9 C8 103.67(17) . . . . ?
C3 Cr1 C9 C8 -148.82(16) . . . . ?
C6 Cr1 C9 C8 -49.2(2) . . . . ?
C10 Cr1 C9 C8 132.9(2) . . . . ?
C1 Cr1 C9 C8 -73.69(17) . . . . ?
C7 Cr1 C9 C8 28.15(15) . . . . ?
C8 C9 C10 C11 -0.3(4) . . . . ?
Cr1 C9 C10 C11 52.9(2) . . . . ?
C8 C9 C10 Cr1 -53.1(2) . . . . ?
C2 Cr1 C10 C11 154.89(15) . . . . ?
C4 Cr1 C10 C11 80.59(17) . . . . ?
C12 Cr1 C10 C11 -29.12(14) . . . . ?
C5 Cr1 C10 C11 52.6(2) . . . . ?
C9 Cr1 C10 C11 -132.6(2) . . . . ?
C3 Cr1 C10 C11 118.19(17) . . . . ?
C8 Cr1 C10 C11 -103.37(16) . . . . ?
C1 Cr1 C10 C11 -177.57(16) . . . . ?
C7 Cr1 C10 C11 -66.30(15) . . . . ?
C2 Cr1 C10 C9 -72.54(17) . . . . ?
C4 Cr1 C10 C9 -146.83(17) . . . . ?
C12 Cr1 C10 C9 103.46(17) . . . . ?
C5 Cr1 C10 C9 -174.79(17) . . . . ?
C11 Cr1 C10 C9 132.6(2) . . . . ?
C3 Cr1 C10 C9 -109.23(17) . . . . ?
C8 Cr1 C10 C9 29.21(15) . . . . ?
C1 Cr1 C10 C9 -45.0(2) . . . . ?
C7 Cr1 C10 C9 66.27(16) . . . . ?
C9 C10 C11 C12 0.0(4) . . . . ?
Cr1 C10 C11 C12 52.9(2) . . . . ?
C9 C10 C11 Cr1 -52.9(2) . . . . ?
C2 Cr1 C11 C10 -42.2(2) . . . . ?
C4 Cr1 C11 C10 -107.19(17) . . . . ?
C12 Cr1 C11 C10 133.0(2) . . . . ?
C5 Cr1 C11 C10 -144.91(16) . . . . ?
C9 Cr1 C11 C10 29.22(15) . . . . ?
C3 Cr1 C11 C10 -70.74(18) . . . . ?
C8 Cr1 C11 C10 66.96(16) . . . . ?
C6 Cr1 C11 C10 -173.50(16) . . . . ?
C7 Cr1 C11 C10 104.71(16) . . . . ?
C2 Cr1 C11 C12 -175.18(18) . . . . ?
C4 Cr1 C11 C12 119.79(16) . . . . ?
C5 Cr1 C11 C12 82.06(16) . . . . ?
C9 Cr1 C11 C12 -103.80(16) . . . . ?
C3 Cr1 C11 C12 156.24(16) . . . . ?
C8 Cr1 C11 C12 -66.07(14) . . . . ?
C6 Cr1 C11 C12 53.5(2) . . . . ?
C10 Cr1 C11 C12 -133.0(2) . . . . ?
C7 Cr1 C11 C12 -28.32(13) . . . . ?
C10 C11 C12 C7 0.7(4) . . . . ?
Cr1 C11 C12 C7 53.9(2) . . . . ?
C10 C11 C12 Cr1 -53.1(2) . . . . ?
C8 C7 C12 C11 -1.2(3) . . . . ?
Ga1 C7 C12 C11 179.69(18) 3_755 . . . ?
Cr1 C7 C12 C11 -53.1(2) . . . . ?
C8 C7 C12 Cr1 51.90(19) . . . . ?
Ga1 C7 C12 Cr1 -127.25(16) 3_755 . . . ?
C4 Cr1 C12 C11 -70.10(17) . . . . ?
C5 Cr1 C12 C11 -107.55(15) . . . . ?
C9 Cr1 C12 C11 66.35(15) . . . . ?
C3 Cr1 C12 C11 -40.8(3) . . . . ?
C8 Cr1 C12 C11 103.99(16) . . . . ?
C6 Cr1 C12 C11 -145.95(14) . . . . ?
C10 Cr1 C12 C11 28.90(14) . . . . ?
C1 Cr1 C12 C11 -178.75(15) . . . . ?
C7 Cr1 C12 C11 134.2(2) . . . . ?
C4 Cr1 C12 C7 155.66(15) . . . . ?
C5 Cr1 C12 C7 118.21(15) . . . . ?
C9 Cr1 C12 C7 -67.89(14) . . . . ?
C11 Cr1 C12 C7 -134.2(2) . . . . ?
C3 Cr1 C12 C7 -175.02(19) . . . . ?
C8 Cr1 C12 C7 -30.24(13) . . . . ?
C6 Cr1 C12 C7 79.82(15) . . . . ?
C10 Cr1 C12 C7 -105.34(15) . . . . ?
C1 Cr1 C12 C7 47.0(2) . . . . ?
C7 Ga1 C13 C14 -63.4(2) 3_755 . . . ?
C1 Ga1 C13 C14 95.3(2) . . . . ?
N1 Ga1 C13 C14 -167.7(2) . . . . ?
C7 Ga1 C13 C18 120.04(17) 3_755 . . . ?
C1 Ga1 C13 C18 -81.35(19) . . . . ?
N1 Ga1 C13 C18 15.66(17) . . . . ?
C18 C13 C14 C15 1.2(3) . . . . ?
Ga1 C13 C14 C15 -175.24(18) . . . . ?
C13 C14 C15 C16 -2.8(3) . . . . ?
C13 C14 C15 C20 177.8(2) . . . . ?
C14 C15 C16 C17 1.5(4) . . . . ?
C20 C15 C16 C17 -179.0(2) . . . . ?
C15 C16 C17 C18 1.2(4) . . . . ?
C16 C17 C18 C13 -2.9(4) . . . . ?
C16 C17 C18 C19 173.6(2) . . . . ?
C14 C13 C18 C17 1.7(3) . . . . ?
Ga1 C13 C18 C17 178.77(19) . . . . ?
C14 C13 C18 C19 -174.9(2) . . . . ?
Ga1 C13 C18 C19 2.2(3) . . . . ?
C24 N1 C19 C18 -80.8(2) . . . . ?
C25 N1 C19 C18 158.5(2) . . . . ?
Ga1 N1 C19 C18 36.9(2) . . . . ?
C17 C18 C19 N1 154.2(2) . . . . ?
C13 C18 C19 N1 -29.2(3) . . . . ?
C16 C15 C20 C21 -108.1(3) . . . . ?
C14 C15 C20 C21 71.3(3) . . . . ?
C16 C15 C20 C22 11.9(3) . . . . ?
C14 C15 C20 C22 -168.7(2) . . . . ?
C16 C15 C20 C23 131.9(3) . . . . ?
C14 C15 C20 C23 -48.7(3) . . . . ?
C31 C26 C27 C28 -0.5(5) . . . . ?
C26 C27 C28 C29 -0.4(5) . . . . ?
C27 C28 C29 C30 0.3(5) . . . . ?
C28 C29 C30 C31 0.7(6) . . . . ?
C29 C30 C31 C26 -1.6(5) . . . . ?
C27 C26 C31 C30 1.5(5) . . . . ?
